data_1512167
loop_
_publ_author_name
'Li, Zhan-Shan'
'Wang, Wei-Xia'
'Yang, Ji-Dong'
'Wu, Yue-Wei'
'Zhang, Wei'

_publ_section_title
;
 Photoinduced and N-Bromosuccinimide-Mediated Cyclization of
 2-Azido-N-phenylacetamides.
;
_journal_issue 15
_journal_name_full 'Organic letters'
_journal_page_first 3820
_journal_page_last 3823
_journal_paper_doi 10.1021/ol401338e
_journal_volume 15
_journal_year 2013
_chemical_absolute_configuration unk
_chemical_formula_moiety 'C18 H12 N2 O'
_chemical_formula_sum 'C18 H12 N2 O'
_chemical_formula_weight 272.30
_chemical_name_systematic
;
 ? 
;
_space_group_crystal_system monoclinic
_space_group_IT_number 7
_space_group_name_Hall 'P -2yc'
_space_group_name_H-M_alt 'P 1 c 1'
_symmetry_space_group_name_Hall 'P -2yc'
_symmetry_space_group_name_H-M 'P 1 c 1'
_atom_sites_solution_hydrogens geom
_atom_sites_solution_primary iterative
_atom_sites_solution_secondary difmap
_audit_creation_date 2012-11-21
_audit_creation_method
;
  Olex2 1.2
  (compiled Nov  5 2012 18:22:26, GUI svn.r4372)
;
_cell_angle_alpha 90.00
_cell_angle_beta 100.422(7)
_cell_angle_gamma 90.00
_cell_formula_units_Z 2
_cell_length_a 5.4055(3)
_cell_length_b 9.6991(14)
_cell_length_c 12.7818(7)
_cell_measurement_reflns_used 701
_cell_measurement_temperature 291.88(10)
_cell_measurement_theta_max 28.4565
_cell_measurement_theta_min 3.2340
_cell_volume 659.07(11)
_computing_cell_refinement
;
CrysAlisPro, Agilent Technologies,
Version 1.171.36.20 (release 27-06-2012 CrysAlis171 .NET)
(compiled Jul 11 2012,15:38:31)
;
_computing_data_collection
;
CrysAlisPro, Agilent Technologies,
Version 1.171.36.20 (release 27-06-2012 CrysAlis171 .NET)
(compiled Jul 11 2012,15:38:31)
;
_computing_data_reduction
;
CrysAlisPro, Agilent Technologies,
Version 1.171.36.20 (release 27-06-2012 CrysAlis171 .NET)
(compiled Jul 11 2012,15:38:31)
;
_computing_molecular_graphics
;
O. V. Dolomanov, L. J. Bourhis, R. J. Gildea, J. A. K. Howard and H. Puschmann,
OLEX2: a complete structure solution, refinement and analysis program.
J. Appl. Cryst. (2009). 42, 339-341.
;
_computing_publication_material
;
O. V. Dolomanov, L. J. Bourhis, R. J. Gildea, J. A. K. Howard and H. Puschmann,
OLEX2: a complete structure solution, refinement and analysis program.
J. Appl. Cryst. (2009). 42, 339-341.
;
_computing_structure_refinement
;
SHELXL, G.M. Sheldrick, Acta Cryst.
(2008). A64, 112-122
;
_computing_structure_solution 'SUPERFLIP, J. Appl. Cryst. (2007) 40, 786-790'
_diffrn_ambient_temperature 291.88(10)
_diffrn_detector_area_resol_mean 16.0733
_diffrn_measured_fraction_theta_full 0.8226
_diffrn_measured_fraction_theta_max 0.8112
_diffrn_measurement_details
;
  1 omega -101.00  -56.00   1.0000    6.0000
omega____ theta____ kappa____ phi______ frames
    -      -19.3492  178.0000    0.0000 45

  2 omega   16.00   79.00   1.0000    6.0000
omega____ theta____ kappa____ phi______ frames
    -       22.7867 -119.0000  -90.0000 63

  3 omega  -22.00   53.00   1.0000    6.0000
omega____ theta____ kappa____ phi______ frames
    -       22.7867   19.0000   60.0000 75
;
_diffrn_measurement_device_type 'SuperNova, Dual, Cu at zero, Eos'
_diffrn_measurement_method '\w scans'
_diffrn_orient_matrix_UB_11 -0.0792159000
_diffrn_orient_matrix_UB_12 -0.0488981000
_diffrn_orient_matrix_UB_13 0.0188405000
_diffrn_orient_matrix_UB_21 0.0567236000
_diffrn_orient_matrix_UB_22 -0.0536328000
_diffrn_orient_matrix_UB_23 -0.0250365000
_diffrn_orient_matrix_UB_31 0.0912368000
_diffrn_orient_matrix_UB_32 -0.0089925000
_diffrn_orient_matrix_UB_33 0.0469157000
_diffrn_radiation_monochromator mirror
_diffrn_radiation_type 'Mo K\a'
_diffrn_radiation_wavelength 0.7107
_diffrn_reflns_av_R_equivalents 0.0284
_diffrn_reflns_av_unetI/netI 0.0398
_diffrn_reflns_limit_h_max 7
_diffrn_reflns_limit_h_min -3
_diffrn_reflns_limit_k_max 10
_diffrn_reflns_limit_k_min -11
_diffrn_reflns_limit_l_max 16
_diffrn_reflns_limit_l_min -17
_diffrn_reflns_number 2066
_diffrn_reflns_theta_full 28.51
_diffrn_reflns_theta_max 28.51
_diffrn_reflns_theta_min 3.24
_diffrn_source 'SuperNova (Mo) X-ray Source'
_exptl_absorpt_coefficient_mu 0.087
_exptl_absorpt_correction_T_max 1.00000
_exptl_absorpt_correction_T_min 0.81582
_exptl_absorpt_correction_type multi-scan
_exptl_absorpt_process_details
;
CrysAlisPro, Agilent Technologies,
Version 1.171.36.20 (release 27-06-2012 CrysAlis171 .NET)
(compiled Jul 11 2012,15:38:31)
Empirical absorption correction using spherical harmonics,
 implemented in SCALE3 ABSPACK scaling algorithm.
;
_exptl_crystal_colour 'clear light yellow'
_exptl_crystal_density_diffrn 1.372
_exptl_crystal_density_method 'not measured'
_exptl_crystal_description block
_exptl_crystal_F_000 284
_exptl_crystal_size_max 0.32
_exptl_crystal_size_mid 0.28
_exptl_crystal_size_min 0.25
_refine_diff_density_max 0.140
_refine_diff_density_min -0.166
_refine_diff_density_rms 0.038
_refine_ls_abs_structure_details 'Flack H D (1983), Acta Cryst. A39, 876-881'
_refine_ls_abs_structure_Flack 0(3)
_refine_ls_extinction_method none
_refine_ls_goodness_of_fit_ref 1.078
_refine_ls_hydrogen_treatment constr
_refine_ls_matrix_type full
_refine_ls_number_parameters 190
_refine_ls_number_reflns 1436
_refine_ls_number_restraints 2
_refine_ls_restrained_S_all 1.077
_refine_ls_R_factor_all 0.0564
_refine_ls_R_factor_gt 0.0439
_refine_ls_shift/su_max 0.000
_refine_ls_shift/su_mean 0.000
_refine_ls_structure_factor_coef Fsqd
_refine_ls_weighting_details 'calc w=1/[\s^2^(Fo^2^)+(0.0459P)^2^+0.1352P] where P=(Fo^2^+2Fc^2^)/3'
_refine_ls_weighting_scheme calc
_refine_ls_wR_factor_gt 0.1018
_refine_ls_wR_factor_ref 0.1133
_reflns_number_gt 1169
_reflns_number_total 1436
_reflns_threshold_expression >2sigma(I)
_cod_data_source_file ol401338e_si_002.cif
_cod_data_source_block lizhm1123
_cod_original_cell_volume 659.08(11)
_cod_database_code 1512167
_reflns_odcompleteness_completeness 82.26
_reflns_odcompleteness_iscentric 1
_reflns_odcompleteness_theta 26.32
_olex2_refinement_description
;
1. Fixed Uiso
 At 1.2 times of:
  H2 of C2, H6 of C6, H7 of C7, H9 of C9, H10 of C10, H11 of C11, H12 of C12,
  H15 of C15, H16 of C16, H17 of C17, H18 of C18, H19 of C19
2.a Aromatic/amide H refined with riding coordinates:
 C2(H2), C6(H6), C7(H7), C9(H9), C10(H10), C11(H11), C12(H12), C15(H15),
 C16(H16), C17(H17), C18(H18), C19(H19)
;

loop_
_space_group_symop_id
_space_group_symop_operation_xyz
1 'x, y, z'
2 'x, -y, z+1/2'

loop_
_atom_site_label
_atom_site_type_symbol
_atom_site_fract_x
_atom_site_fract_y
_atom_site_fract_z
_atom_site_U_iso_or_equiv
_atom_site_adp_type
_atom_site_occupancy
_atom_site_symmetry_multiplicity
_atom_site_calc_flag
_atom_site_refinement_flags
O1 O -0.1545(5) 0.1457(4) 0.3233(2) 0.0514(9) Uani 1 1 d .
N1 N 0.2101(5) 0.2414(4) 0.4129(2) 0.0329(9) Uani 1 1 d .
C1 C 0.0005(6) 0.2387(5) 0.3331(3) 0.0378(11) Uani 1 1 d .
C2 C -0.0135(7) 0.3551(5) 0.2604(3) 0.0397(11) Uani 1 1 d .
H2 H -0.1527 0.3581 0.2057 0.048 Uiso 1 1 calc R
N2 N 0.1457(5) 0.4544(4) 0.2635(2) 0.0392(9) Uani 1 1 d .
C4 C 0.3490(6) 0.4551(5) 0.3471(3) 0.0321(10) Uani 1 1 d .
C5 C 0.3822(6) 0.3495(5) 0.4230(2) 0.0299(10) Uani 1 1 d .
C6 C 0.5889(6) 0.3543(5) 0.5085(3) 0.0358(10) Uani 1 1 d .
H6 H 0.6075 0.2864 0.5608 0.043 Uiso 1 1 calc R
C7 C 0.7603(7) 0.4579(5) 0.5146(3) 0.0383(12) Uani 1 1 d .
H7 H 0.8959 0.4587 0.5709 0.046 Uiso 1 1 calc R
C8 C 0.7391(6) 0.5644(5) 0.4381(3) 0.0354(10) Uani 1 1 d .
C9 C 0.9189(7) 0.6700(6) 0.4437(3) 0.0445(12) Uani 1 1 d .
H9 H 1.0607 0.6678 0.4971 0.053 Uiso 1 1 calc R
C10 C 0.8894(8) 0.7759(6) 0.3721(3) 0.0500(13) Uani 1 1 d .
H10 H 1.0093 0.8455 0.3771 0.060 Uiso 1 1 calc R
C11 C 0.6755(9) 0.7788(6) 0.2905(3) 0.0531(13) Uani 1 1 d .
H11 H 0.6541 0.8513 0.2420 0.064 Uiso 1 1 calc R
C12 C 0.4992(7) 0.6765(6) 0.2819(3) 0.0437(12) Uani 1 1 d .
H12 H 0.3596 0.6798 0.2274 0.052 Uiso 1 1 calc R
C13 C 0.5267(6) 0.5655(5) 0.3548(2) 0.0337(10) Uani 1 1 d .
C14 C 0.2548(6) 0.1250(5) 0.4855(3) 0.0341(9) Uani 1 1 d .
C15 C 0.4358(7) 0.0293(5) 0.4741(3) 0.0440(11) Uani 1 1 d .
H15 H 0.5277 0.0379 0.4195 0.053 Uiso 1 1 calc R
C16 C 0.4796(8) -0.0797(6) 0.5443(3) 0.0503(12) Uani 1 1 d .
H16 H 0.6012 -0.1450 0.5370 0.060 Uiso 1 1 calc R
C17 C 0.3434(8) -0.0923(6) 0.6257(3) 0.0453(12) Uani 1 1 d .
H17 H 0.3752 -0.1648 0.6738 0.054 Uiso 1 1 calc R
C18 C 0.1605(8) 0.0033(6) 0.6349(3) 0.0491(12) Uani 1 1 d .
H18 H 0.0663 -0.0060 0.6886 0.059 Uiso 1 1 calc R
C19 C 0.1156(7) 0.1124(6) 0.5654(3) 0.0452(12) Uani 1 1 d .
H19 H -0.0075 0.1771 0.5722 0.054 Uiso 1 1 calc R

loop_
_atom_site_aniso_label
_atom_site_aniso_U_11
_atom_site_aniso_U_22
_atom_site_aniso_U_33
_atom_site_aniso_U_23
_atom_site_aniso_U_13
_atom_site_aniso_U_12
O1 0.0486(16) 0.057(3) 0.0472(15) -0.0005(14) 0.0052(12) -0.0205(17)
N1 0.0316(14) 0.035(3) 0.0325(15) 0.0026(13) 0.0063(13) -0.0004(15)
C1 0.032(2) 0.045(4) 0.035(2) -0.0036(18) 0.0059(17) -0.008(2)
C2 0.0353(19) 0.050(4) 0.0306(18) 0.0007(17) -0.0031(15) -0.001(2)
N2 0.0375(16) 0.047(3) 0.0295(15) 0.0011(15) -0.0028(13) -0.0057(18)
C4 0.0337(19) 0.027(3) 0.0345(18) -0.0021(15) 0.0047(15) 0.0022(17)
C5 0.0311(17) 0.028(3) 0.0302(18) 0.0015(14) 0.0045(14) 0.0012(16)
C6 0.0384(19) 0.029(3) 0.0392(19) 0.0017(16) 0.0048(16) -0.0021(19)
C7 0.0382(19) 0.038(4) 0.0359(19) -0.0066(17) -0.0007(15) 0.0012(19)
C8 0.0332(18) 0.033(3) 0.041(2) -0.0081(18) 0.0095(16) -0.0047(18)
C9 0.044(2) 0.042(4) 0.047(2) -0.010(2) 0.0068(18) -0.007(2)
C10 0.055(3) 0.034(4) 0.063(3) -0.008(2) 0.017(2) -0.017(2)
C11 0.065(3) 0.048(4) 0.048(2) 0.009(2) 0.015(2) -0.010(3)
C12 0.047(2) 0.047(4) 0.0370(19) 0.0038(19) 0.0086(17) -0.006(2)
C13 0.0353(18) 0.036(4) 0.0301(17) -0.0026(15) 0.0079(14) 0.0028(18)
C14 0.0369(18) 0.025(3) 0.0387(18) 0.0018(16) 0.0038(16) -0.0024(18)
C15 0.045(2) 0.036(4) 0.055(2) 0.0064(19) 0.0192(18) 0.001(2)
C16 0.046(2) 0.038(4) 0.069(3) 0.003(2) 0.013(2) 0.009(2)
C17 0.049(2) 0.035(4) 0.050(2) 0.0088(19) 0.0027(19) -0.003(2)
C18 0.051(2) 0.053(4) 0.047(2) 0.013(2) 0.0193(18) 0.004(2)
C19 0.042(2) 0.046(4) 0.052(2) 0.0102(19) 0.0186(18) 0.009(2)

loop_
_atom_type_symbol
_atom_type_description
_atom_type_scat_dispersion_real
_atom_type_scat_dispersion_imag
_atom_type_scat_source
C C 0.0033 0.0016 'International Tables Vol C Tables 4.2.6.8 and 6.1.1.4'
H H 0.0000 0.0000 'International Tables Vol C Tables 4.2.6.8 and 6.1.1.4'
N N 0.0061 0.0033 'International Tables Vol C Tables 4.2.6.8 and 6.1.1.4'
O O 0.0106 0.0060 'International Tables Vol C Tables 4.2.6.8 and 6.1.1.4'

loop_
_geom_angle_atom_site_label_1
_geom_angle_atom_site_label_2
_geom_angle_atom_site_label_3
_geom_angle
C1 N1 C5 121.9(3)
C1 N1 C14 118.4(3)
C5 N1 C14 119.7(3)
O1 C1 N1 123.1(4)
O1 C1 C2 123.4(3)
N1 C1 C2 113.4(4)
C1 C2 H2 116.5
N2 C2 C1 127.1(3)
N2 C2 H2 116.5
C2 N2 C4 117.4(3)
N2 C4 C5 120.9(4)
N2 C4 C13 119.1(3)
C5 C4 C13 120.0(3)
N1 C5 C4 119.2(3)
N1 C5 C6 121.1(3)
C4 C5 C6 119.7(4)
C5 C6 H6 119.9
C7 C6 C5 120.2(4)
C7 C6 H6 119.9
C6 C7 H7 118.9
C6 C7 C8 122.1(3)
C8 C7 H7 118.9
C7 C8 C13 118.6(4)
C9 C8 C7 121.9(4)
C9 C8 C13 119.5(4)
C8 C9 H9 119.4
C10 C9 C8 121.2(4)
C10 C9 H9 119.4
C9 C10 H10 120.3
C9 C10 C11 119.4(4)
C11 C10 H10 120.3
C10 C11 H11 119.6
C12 C11 C10 120.7(5)
C12 C11 H11 119.6
C11 C12 H12 119.6
C11 C12 C13 120.8(4)
C13 C12 H12 119.6
C8 C13 C4 119.3(3)
C12 C13 C4 122.4(3)
C12 C13 C8 118.3(4)
C15 C14 N1 119.7(3)
C15 C14 C19 120.9(4)
C19 C14 N1 119.4(4)
C14 C15 H15 120.3
C14 C15 C16 119.3(4)
C16 C15 H15 120.3
C15 C16 H16 119.8
C15 C16 C17 120.3(4)
C17 C16 H16 119.8
C16 C17 H17 120.2
C18 C17 C16 119.5(4)
C18 C17 H17 120.2
C17 C18 H18 119.7
C19 C18 C17 120.6(4)
C19 C18 H18 119.7
C14 C19 H19 120.3
C18 C19 C14 119.3(4)
C18 C19 H19 120.3

loop_
_geom_bond_atom_site_label_1
_geom_bond_atom_site_label_2
_geom_bond_distance
O1 C1 1.222(5)
N1 C1 1.381(4)
N1 C5 1.391(5)
N1 C14 1.454(5)
C1 C2 1.457(6)
C2 H2 0.9300
C2 N2 1.287(5)
N2 C4 1.387(4)
C4 C5 1.400(5)
C4 C13 1.430(5)
C5 C6 1.416(5)
C6 H6 0.9300
C6 C7 1.360(6)
C7 H7 0.9300
C7 C8 1.413(6)
C8 C9 1.405(6)
C8 C13 1.417(5)
C9 H9 0.9300
C9 C10 1.365(7)
C10 H10 0.9300
C10 C11 1.410(6)
C11 H11 0.9300
C11 C12 1.367(7)
C12 H12 0.9300
C12 C13 1.414(6)
C14 C15 1.376(6)
C14 C19 1.379(5)
C15 H15 0.9300
C15 C16 1.379(7)
C16 H16 0.9300
C16 C17 1.384(5)
C17 H17 0.9300
C17 C18 1.376(7)
C18 H18 0.9300
C18 C19 1.374(7)
C19 H19 0.9300

loop_
_geom_torsion_atom_site_label_1
_geom_torsion_atom_site_label_2
_geom_torsion_atom_site_label_3
_geom_torsion_atom_site_label_4
_geom_torsion
O1 C1 C2 N2 -177.7(4)
N1 C1 C2 N2 0.6(6)
N1 C5 C6 C7 177.4(3)
N1 C14 C15 C16 179.0(4)
N1 C14 C19 C18 -179.1(4)
C1 N1 C5 C4 -3.2(5)
C1 N1 C5 C6 176.6(3)
C1 N1 C14 C15 103.4(4)
C1 N1 C14 C19 -76.9(5)
C1 C2 N2 C4 -2.7(6)
C2 N2 C4 C5 1.8(5)
C2 N2 C4 C13 -178.5(3)
N2 C4 C5 N1 1.0(5)
N2 C4 C5 C6 -178.8(3)
N2 C4 C13 C8 -178.0(4)
N2 C4 C13 C12 1.8(5)
C4 C5 C6 C7 -2.8(5)
C5 N1 C1 O1 -179.2(4)
C5 N1 C1 C2 2.4(5)
C5 N1 C14 C15 -74.3(5)
C5 N1 C14 C19 105.3(4)
C5 C4 C13 C8 1.7(5)
C5 C4 C13 C12 -178.5(4)
C5 C6 C7 C8 0.8(6)
C6 C7 C8 C9 -178.9(4)
C6 C7 C8 C13 2.5(6)
C7 C8 C9 C10 -176.7(4)
C7 C8 C13 C4 -3.7(5)
C7 C8 C13 C12 176.5(4)
C8 C9 C10 C11 -0.5(7)
C9 C8 C13 C4 177.7(4)
C9 C8 C13 C12 -2.1(6)
C9 C10 C11 C12 -0.5(7)
C10 C11 C12 C13 0.2(7)
C11 C12 C13 C4 -178.7(4)
C11 C12 C13 C8 1.1(6)
C13 C4 C5 N1 -178.7(3)
C13 C4 C5 C6 1.5(5)
C13 C8 C9 C10 1.9(6)
C14 N1 C1 O1 3.1(5)
C14 N1 C1 C2 -175.3(4)
C14 N1 C5 C4 174.4(3)
C14 N1 C5 C6 -5.7(5)
C14 C15 C16 C17 -0.2(7)
C15 C14 C19 C18 0.6(7)
C15 C16 C17 C18 1.2(7)
C16 C17 C18 C19 -1.3(7)
C17 C18 C19 C14 0.5(7)
C19 C14 C15 C16 -0.7(6)
